data_1506461
loop_
_publ_author_name
'Otte, Ryan D.'
'Sakata, Tomoyo'
'Guzei, Ilia A.'
'Lee, Daesung'

_publ_section_title
;
 Reactivity of Mitsunobu reagent toward carbonyl compounds.
;
_journal_issue 3
_journal_name_full 'Organic letters'
_journal_page_first 495
_journal_page_last 498
_journal_paper_doi 10.1021/ol0475008
_journal_volume 7
_journal_year 2005
_chemical_formula_sum 'C18 H28 N2 O6'
_chemical_formula_weight 368.42
_chemical_name_systematic
; 
 ? 
;
_space_group_IT_number 19
_symmetry_cell_setting orthorhombic
_symmetry_space_group_name_Hall 'P 2ac 2ab'
_symmetry_space_group_name_H-M 'P 21 21 21'
_atom_sites_solution_hydrogens geom
_atom_sites_solution_primary direct
_atom_sites_solution_secondary difmap
_audit_creation_method SHELXL-97
_cell_angle_alpha 90.00
_cell_angle_beta 90.00
_cell_angle_gamma 90.00
_cell_formula_units_Z 4
_cell_length_a 11.3500(10)
_cell_length_b 11.4769(10)
_cell_length_c 14.7702(13)
_cell_measurement_temperature 100(2)
_cell_volume 1924.0(3)
_computing_cell_refinement 'Bruker SMART'
_computing_data_collection 'Bruker SMART'
_computing_data_reduction 'Bruker SAINT'
_computing_molecular_graphics 'Bruker SHELXTL'
_computing_publication_material 'Bruker SHELXTL'
_computing_structure_refinement 'SHELXL-97 (Sheldrick, 1997)'
_computing_structure_solution 'SHELXS-97 (Sheldrick, 1990)'
_diffrn_ambient_temperature 100(2)
_diffrn_measured_fraction_theta_full 0.998
_diffrn_measured_fraction_theta_max 0.998
_diffrn_measurement_device_type 'CCD area detector'
_diffrn_measurement_method 'phi and omega scans'
_diffrn_radiation_monochromator graphite
_diffrn_radiation_source 'fine-focus sealed tube'
_diffrn_radiation_type MoK\a
_diffrn_radiation_wavelength 0.71073
_diffrn_reflns_av_R_equivalents 0.0347
_diffrn_reflns_av_sigmaI/netI 0.0195
_diffrn_reflns_limit_h_max 14
_diffrn_reflns_limit_h_min -14
_diffrn_reflns_limit_k_max 14
_diffrn_reflns_limit_k_min -14
_diffrn_reflns_limit_l_max 18
_diffrn_reflns_limit_l_min -18
_diffrn_reflns_number 31709
_diffrn_reflns_theta_full 26.38
_diffrn_reflns_theta_max 26.38
_diffrn_reflns_theta_min 2.25
_exptl_absorpt_coefficient_mu 0.095
_exptl_absorpt_correction_T_max 0.9784
_exptl_absorpt_correction_T_min 0.9647
_exptl_absorpt_correction_type none
_exptl_crystal_density_diffrn 1.272
_exptl_crystal_density_meas 0
_exptl_crystal_density_method 'not measured'
_exptl_crystal_F_000 792
_exptl_crystal_size_max 0.38
_exptl_crystal_size_mid 0.32
_exptl_crystal_size_min 0.23
_refine_diff_density_max 1.550
_refine_diff_density_min -0.825
_refine_diff_density_rms 0.075
_refine_ls_abs_structure_details 'Flack H D (1983), Acta Cryst. A39, 876-881'
_refine_ls_abs_structure_Flack 0.1(13)
_refine_ls_extinction_method none
_refine_ls_goodness_of_fit_ref 1.055
_refine_ls_hydrogen_treatment mixed
_refine_ls_matrix_type full
_refine_ls_number_parameters 253
_refine_ls_number_reflns 3948
_refine_ls_number_restraints 12
_refine_ls_restrained_S_all 1.055
_refine_ls_R_factor_all 0.0642
_refine_ls_R_factor_gt 0.0632
_refine_ls_shift/su_max 0.000
_refine_ls_shift/su_mean 0.000
_refine_ls_structure_factor_coef Fsqd
_refine_ls_weighting_details 'calc w=1/[\s^2^(Fo^2^)+(0.1207P)^2^+1.3086P] where P=(Fo^2^+2Fc^2^)/3'
_refine_ls_weighting_scheme calc
_refine_ls_wR_factor_gt 0.1768
_refine_ls_wR_factor_ref 0.1780
_reflns_number_gt 3842
_reflns_number_total 3948
_reflns_threshold_expression >2sigma(I)
_cod_data_source_file ol0475008si20041206_015148.cif
_cod_data_source_block lee016
_cod_depositor_comments
;
The following automatic conversions were performed:

'_symmetry_cell_setting' value 'Orthorhombic' changed to
'orthorhombic' according to
/home/saulius/struct/CIF-dictionaries/cif_core.dic dictionary named
'cif_core.dic' version 2.4.1 from 2010-06-29.

Automatic conversion script
Id: cif_fix_values 1715 2011-07-08 13:25:40Z adriana 
;
_cod_original_sg_symbol_H-M P2(1)2(1)2(1)
_cod_database_code 1506461

loop_
_symmetry_equiv_pos_as_xyz
'x, y, z'
'-x+1/2, -y, z+1/2'
'-x, y+1/2, -z+1/2'
'x+1/2, -y+1/2, -z'

loop_
_atom_site_label
_atom_site_type_symbol
_atom_site_fract_x
_atom_site_fract_y
_atom_site_fract_z
_atom_site_U_iso_or_equiv
_atom_site_adp_type
_atom_site_occupancy
_atom_site_symmetry_multiplicity
_atom_site_calc_flag
_atom_site_refinement_flags
_atom_site_disorder_assembly
_atom_site_disorder_group
O1 O -0.10036(19) 0.32434(17) 1.02493(13) 0.0313(5) Uani 1 1 d . . .
H1 H -0.0842 0.2858 0.9782 0.047 Uiso 1 1 calc R . .
O2 O -0.14587(17) 0.06747(17) 1.06861(14) 0.0286(4) Uani 1 1 d . . .
O3 O 0.06568(17) -0.03897(15) 1.10789(12) 0.0245(4) Uani 1 1 d . . .
O4 O 0.1428(2) -0.21475(18) 1.08190(14) 0.0345(5) Uani 1 1 d . . .
O5 O -0.0263(2) 0.16851(19) 0.89455(14) 0.0343(5) Uani 1 1 d . . .
O6 O 0.04735(19) 0.00971(18) 0.82311(14) 0.0316(5) Uani 1 1 d D A .
N1 N 0.1382(2) -0.07562(19) 0.96781(15) 0.0251(5) Uani 1 1 d . . .
N2 N 0.0893(2) 0.03881(19) 0.96846(14) 0.0236(5) Uani 1 1 d . . .
C1 C 0.0643(2) 0.0741(2) 1.06302(15) 0.0199(5) Uani 1 1 d . . .
C2 C 0.1597(2) 0.1503(2) 1.10270(17) 0.0234(5) Uani 1 1 d . . .
H2 H 0.2411 0.1169 1.1015 0.028 Uiso 1 1 calc R . .
C3 C 0.1191(2) 0.2026(2) 1.19542(17) 0.0245(5) Uani 1 1 d . . .
C4 C 0.0546(2) 0.2977(2) 1.13620(18) 0.0241(5) Uani 1 1 d . . .
H4 H 0.0575 0.3783 1.1617 0.029 Uiso 1 1 calc R . .
C5 C -0.0673(2) 0.2592(2) 1.10352(17) 0.0230(5) Uani 1 1 d . . .
C6 C -0.0611(2) 0.1283(2) 1.07619(16) 0.0212(5) Uani 1 1 d . . .
C7 C 0.0500(3) 0.1275(2) 1.26286(18) 0.0292(6) Uani 1 1 d . . .
H7A H 0.1012 0.0656 1.2862 0.044 Uiso 1 1 calc R . .
H7B H -0.0180 0.0926 1.2323 0.044 Uiso 1 1 calc R . .
H7C H 0.0228 0.1762 1.3132 0.044 Uiso 1 1 calc R . .
C8 C 0.2231(3) 0.2550(3) 1.2472(2) 0.0405(7) Uani 1 1 d . . .
H8A H 0.1941 0.3136 1.2901 0.061 Uiso 1 1 calc R . .
H8B H 0.2776 0.2917 1.2044 0.061 Uiso 1 1 calc R . .
H8C H 0.2642 0.1932 1.2804 0.061 Uiso 1 1 calc R . .
C9 C 0.1463(2) 0.2732(2) 1.06165(19) 0.0275(6) Uani 1 1 d . . .
H9A H 0.2182 0.3217 1.0659 0.033 Uiso 1 1 calc R . .
H9B H 0.1136 0.2739 0.9995 0.033 Uiso 1 1 calc R . .
C10 C -0.1649(2) 0.2798(2) 1.17176(19) 0.0270(5) Uani 1 1 d . . .
H10A H -0.1748 0.3637 1.1813 0.041 Uiso 1 1 calc R . .
H10B H -0.1443 0.2423 1.2293 0.041 Uiso 1 1 calc R . .
H10C H -0.2387 0.2466 1.1488 0.041 Uiso 1 1 calc R . .
C11 C 0.1187(2) -0.1115(2) 1.04794(18) 0.0244(5) Uani 1 1 d . . .
C12 C 0.1917(3) -0.3006(3) 1.0169(2) 0.0399(8) Uani 1 1 d . . .
H12 H 0.1568 -0.2862 0.9558 0.048 Uiso 1 1 calc R . .
C13 C 0.3221(3) -0.2858(3) 1.0115(3) 0.0483(9) Uani 1 1 d . . .
H13A H 0.3405 -0.2062 0.9920 0.072 Uiso 1 1 calc R . .
H13B H 0.3545 -0.3414 0.9677 0.072 Uiso 1 1 calc R . .
H13C H 0.3570 -0.3000 1.0712 0.072 Uiso 1 1 calc R . .
C14 C 0.1518(4) -0.4182(3) 1.0503(3) 0.0492(9) Uani 1 1 d . . .
H14A H 0.1790 -0.4787 1.0084 0.074 Uiso 1 1 calc R . .
H14B H 0.0656 -0.4197 1.0537 0.074 Uiso 1 1 calc R . .
H14C H 0.1849 -0.4326 1.1106 0.074 Uiso 1 1 calc R . .
C15 C 0.0307(2) 0.0785(2) 0.89449(17) 0.0256(5) Uani 1 1 d . . .
C16 C -0.0099(2) 0.0425(3) 0.73860(18) 0.0325(6) Uani 1 1 d D . .
H16 H -0.0293(5) 0.1237(4) 0.7343(6) 0.049 Uiso 0.721(7) 1 d PD . .
H16A H -0.081(6) 0.086(9) 0.7474(6) 0.049 Uiso 0.279(7) 1 d PD . .
C17 C -0.1225(4) -0.0260(5) 0.7340(4) 0.0626(11) Uani 0.721(7) 1 d PD A 1
H17A H -0.1051 -0.1064 0.7161 0.094 Uiso 0.721(7) 1 calc PR A 1
H17B H -0.1753 0.0095 0.6893 0.094 Uiso 0.721(7) 1 calc PR A 1
H17C H -0.1606 -0.0258 0.7935 0.094 Uiso 0.721(7) 1 calc PR A 1
C18 C 0.0755(5) 0.0138(6) 0.6643(3) 0.0626(11) Uani 0.721(7) 1 d PD A 1
H18A H 0.1017 -0.0672 0.6708 0.094 Uiso 0.721(7) 1 calc PR A 1
H18B H 0.1437 0.0659 0.6681 0.094 Uiso 0.721(7) 1 calc PR A 1
H18C H 0.0368 0.0237 0.6055 0.094 Uiso 0.721(7) 1 calc PR A 1
C17A C -0.0961(9) -0.0259(7) 0.6835(8) 0.0626(11) Uani 0.279(7) 1 d PD A 2
H17D H -0.0638 -0.1035 0.6712 0.094 Uiso 0.279(7) 1 calc PR A 2
H17E H -0.1108 0.0145 0.6261 0.094 Uiso 0.279(7) 1 calc PR A 2
H17F H -0.1702 -0.0336 0.7170 0.094 Uiso 0.279(7) 1 calc PR A 2
C18A C 0.0787(11) 0.1090(14) 0.6839(7) 0.0626(11) Uani 0.279(7) 1 d PD A 2
H18D H 0.0668 0.0926 0.6195 0.094 Uiso 0.279(7) 1 calc PR A 2
H18E H 0.1583 0.0852 0.7017 0.094 Uiso 0.279(7) 1 calc PR A 2
H18F H 0.0689 0.1926 0.6949 0.094 Uiso 0.279(7) 1 calc PR A 2

loop_
_atom_site_aniso_label
_atom_site_aniso_U_11
_atom_site_aniso_U_22
_atom_site_aniso_U_33
_atom_site_aniso_U_23
_atom_site_aniso_U_13
_atom_site_aniso_U_12
O1 0.0442(11) 0.0241(9) 0.0257(10) 0.0000(8) -0.0001(8) 0.0097(8)
O2 0.0280(9) 0.0240(9) 0.0337(10) -0.0092(8) -0.0037(8) -0.0051(8)
O3 0.0342(9) 0.0185(8) 0.0208(8) 0.0013(7) 0.0048(7) 0.0029(7)
O4 0.0539(12) 0.0209(9) 0.0289(10) 0.0050(8) 0.0141(9) 0.0108(9)
O5 0.0486(12) 0.0316(10) 0.0228(9) -0.0032(8) -0.0030(9) 0.0129(9)
O6 0.0384(11) 0.0341(10) 0.0223(9) -0.0060(8) -0.0023(8) 0.0129(9)
N1 0.0300(11) 0.0203(10) 0.0248(11) -0.0004(8) 0.0033(9) 0.0046(9)
N2 0.0324(11) 0.0191(10) 0.0193(10) -0.0038(8) 0.0004(9) 0.0045(8)
C1 0.0265(11) 0.0165(10) 0.0166(10) 0.0006(9) 0.0009(9) 0.0001(9)
C2 0.0258(12) 0.0235(12) 0.0209(11) -0.0009(10) 0.0016(10) -0.0022(10)
C3 0.0259(12) 0.0253(12) 0.0224(12) -0.0058(10) 0.0001(10) -0.0029(10)
C4 0.0293(12) 0.0173(11) 0.0258(12) -0.0060(9) 0.0035(10) -0.0053(10)
C5 0.0309(13) 0.0171(11) 0.0208(11) -0.0027(9) 0.0000(10) 0.0004(10)
C6 0.0252(12) 0.0199(11) 0.0184(11) -0.0026(9) -0.0002(9) -0.0011(9)
C7 0.0358(14) 0.0313(13) 0.0207(12) 0.0018(10) 0.0004(11) 0.0032(11)
C8 0.0353(15) 0.0503(18) 0.0360(15) -0.0171(15) -0.0066(13) -0.0082(14)
C9 0.0315(13) 0.0220(12) 0.0289(13) -0.0011(10) 0.0068(11) -0.0064(10)
C10 0.0265(12) 0.0236(12) 0.0310(13) -0.0072(11) 0.0025(11) -0.0018(10)
C11 0.0258(12) 0.0218(12) 0.0255(12) -0.0015(10) 0.0046(10) 0.0024(10)
C12 0.0566(19) 0.0263(14) 0.0366(15) 0.0061(12) 0.0213(14) 0.0177(14)
C13 0.0514(19) 0.0443(18) 0.0493(19) 0.0075(16) 0.0139(16) 0.0133(16)
C14 0.071(2) 0.0281(15) 0.0485(19) 0.0036(14) 0.0241(18) 0.0106(16)
C15 0.0305(12) 0.0271(13) 0.0192(11) -0.0016(10) 0.0014(10) 0.0025(11)
C16 0.0365(14) 0.0410(16) 0.0200(12) -0.0047(12) -0.0058(11) 0.0116(12)
C17 0.067(2) 0.083(3) 0.0380(18) 0.003(2) -0.0077(18) 0.000(2)
C18 0.067(2) 0.083(3) 0.0380(18) 0.003(2) -0.0077(18) 0.000(2)
C17A 0.067(2) 0.083(3) 0.0380(18) 0.003(2) -0.0077(18) 0.000(2)
C18A 0.067(2) 0.083(3) 0.0380(18) 0.003(2) -0.0077(18) 0.000(2)

loop_
_atom_type_symbol
_atom_type_description
_atom_type_scat_dispersion_real
_atom_type_scat_dispersion_imag
_atom_type_scat_source
C C 0.0033 0.0016 'International Tables Vol C Tables 4.2.6.8 and 6.1.1.4'
H H 0.0000 0.0000 'International Tables Vol C Tables 4.2.6.8 and 6.1.1.4'
N N 0.0061 0.0033 'International Tables Vol C Tables 4.2.6.8 and 6.1.1.4'
O O 0.0106 0.0060 'International Tables Vol C Tables 4.2.6.8 and 6.1.1.4'

loop_
_geom_angle_atom_site_label_1
_geom_angle_atom_site_label_2
_geom_angle_atom_site_label_3
_geom_angle
C11 O3 C1 104.73(19)
C11 O4 C12 115.4(2)
C15 O6 C16 117.5(2)
C11 N1 N2 102.9(2)
C15 N2 N1 119.6(2)
C15 N2 C1 125.0(2)
N1 N2 C1 109.45(19)
O3 C1 N2 100.53(18)
O3 C1 C2 109.34(19)
N2 C1 C2 112.8(2)
O3 C1 C6 107.85(19)
N2 C1 C6 113.56(19)
C2 C1 C6 112.0(2)
C1 C2 C9 107.8(2)
C1 C2 C3 110.6(2)
C9 C2 C3 87.92(19)
C8 C3 C7 106.9(2)
C8 C3 C2 111.2(2)
C7 C3 C2 120.2(2)
C8 C3 C4 111.3(2)
C7 C3 C4 120.8(2)
C2 C3 C4 85.24(19)
C5 C4 C9 109.4(2)
C5 C4 C3 113.2(2)
C9 C4 C3 87.53(19)
O1 C5 C10 105.4(2)
O1 C5 C4 110.0(2)
C10 C5 C4 113.9(2)
O1 C5 C6 107.81(19)
C10 C5 C6 110.9(2)
C4 C5 C6 108.6(2)
O2 C6 C5 123.5(2)
O2 C6 C1 119.3(2)
C5 C6 C1 117.1(2)
C4 C9 C2 87.27(19)
N1 C11 O4 127.5(2)
N1 C11 O3 119.1(2)
O4 C11 O3 113.3(2)
O4 C12 C13 109.3(3)
O4 C12 C14 105.7(2)
C13 C12 C14 114.7(3)
O5 C15 O6 125.3(2)
O5 C15 N2 122.9(2)
O6 C15 N2 111.7(2)
O6 C16 C17A 128.5(4)
O6 C16 C18A 107.1(6)
C17A C16 C18A 114.4(5)
O6 C16 C18 106.4(3)
C17A C16 C18 84.8(7)
C18A C16 C18 44.3(7)
O6 C16 C17 106.4(3)
C17A C16 C17 31.1(5)
C18A C16 C17 144.4(6)
C18 C16 C17 113.6(4)

loop_
_geom_bond_atom_site_label_1
_geom_bond_atom_site_label_2
_geom_bond_distance
O1 C5 1.431(3)
O2 C6 1.194(3)
O3 C11 1.356(3)
O3 C1 1.458(3)
O4 C11 1.316(3)
O4 C12 1.484(3)
O5 C15 1.220(4)
O6 C15 1.330(3)
O6 C16 1.457(3)
N1 C11 1.273(4)
N1 N2 1.426(3)
N2 C15 1.357(3)
N2 C1 1.482(3)
C1 C2 1.509(3)
C1 C6 1.566(3)
C2 C9 1.543(4)
C2 C3 1.565(3)
C3 C8 1.529(4)
C3 C7 1.533(4)
C3 C4 1.578(4)
C4 C5 1.531(3)
C4 C9 1.541(4)
C5 C10 1.516(4)
C5 C6 1.557(3)
C12 C13 1.492(5)
C12 C14 1.506(4)
C16 C17A 1.495(2)
C16 C18A 1.498(2)
C16 C18 1.501(2)
C16 C17 1.502(2)

loop_
_geom_hbond_atom_site_label_D
_geom_hbond_atom_site_label_H
_geom_hbond_atom_site_label_A
_geom_hbond_distance_DH
_geom_hbond_distance_HA
_geom_hbond_distance_DA
_geom_hbond_angle_DHA
O1 H1 O5 0.84 1.94 2.759(3) 164.2

loop_
_geom_torsion_atom_site_label_1
_geom_torsion_atom_site_label_2
_geom_torsion_atom_site_label_3
_geom_torsion_atom_site_label_4
_geom_torsion
C11 N1 N2 C15 -141.3(3)
C11 N1 N2 C1 12.9(3)
C11 O3 C1 N2 15.8(2)
C11 O3 C1 C2 -103.1(2)
C11 O3 C1 C6 134.9(2)
C15 N2 C1 O3 134.5(3)
N1 N2 C1 O3 -17.9(2)
C15 N2 C1 C2 -109.1(3)
N1 N2 C1 C2 98.4(2)
C15 N2 C1 C6 19.6(3)
N1 N2 C1 C6 -132.8(2)
O3 C1 C2 C9 -173.55(19)
N2 C1 C2 C9 75.5(3)
C6 C1 C2 C9 -54.1(3)
O3 C1 C2 C3 -79.0(2)
N2 C1 C2 C3 170.1(2)
C6 C1 C2 C3 40.5(3)
C1 C2 C3 C8 166.3(2)
C9 C2 C3 C8 -85.5(3)
C1 C2 C3 C7 40.4(3)
C9 C2 C3 C7 148.6(2)
C1 C2 C3 C4 -82.7(2)
C9 C2 C3 C4 25.56(18)
C8 C3 C4 C5 -164.6(2)
C7 C3 C4 C5 -38.1(3)
C2 C3 C4 C5 84.5(2)
C8 C3 C4 C9 85.3(2)
C7 C3 C4 C9 -148.1(2)
C2 C3 C4 C9 -25.62(18)
C9 C4 C5 O1 -61.6(3)
C3 C4 C5 O1 -157.5(2)
C9 C4 C5 C10 -179.8(2)
C3 C4 C5 C10 84.4(3)
C9 C4 C5 C6 56.1(3)
C3 C4 C5 C6 -39.7(3)
O1 C5 C6 O2 -79.1(3)
C10 C5 C6 O2 35.9(3)
C4 C5 C6 O2 161.8(2)
O1 C5 C6 C1 104.0(2)
C10 C5 C6 C1 -141.0(2)
C4 C5 C6 C1 -15.1(3)
O3 C1 C6 O2 -41.7(3)
N2 C1 C6 O2 68.7(3)
C2 C1 C6 O2 -162.1(2)
O3 C1 C6 C5 135.3(2)
N2 C1 C6 C5 -114.2(2)
C2 C1 C6 C5 14.9(3)
C5 C4 C9 C2 -87.9(2)
C3 C4 C9 C2 25.94(18)
C1 C2 C9 C4 84.8(2)
C3 C2 C9 C4 -26.17(18)
N2 N1 C11 O4 177.2(3)
N2 N1 C11 O3 -1.9(3)
C12 O4 C11 N1 -4.0(4)
C12 O4 C11 O3 175.1(2)
C1 O3 C11 N1 -9.8(3)
C1 O3 C11 O4 171.0(2)
C11 O4 C12 C13 86.0(3)
C11 O4 C12 C14 -150.0(3)
C16 O6 C15 O5 -1.9(4)
C16 O6 C15 N2 -179.6(2)
N1 N2 C15 O5 170.0(3)
C1 N2 C15 O5 20.1(4)
N1 N2 C15 O6 -12.3(3)
C1 N2 C15 O6 -162.1(2)
C15 O6 C16 C17A -121.5(7)
C15 O6 C16 C18A 95.7(8)
C15 O6 C16 C18 142.1(4)
C15 O6 C16 C17 -96.4(4)
